data_2242551
loop_
_publ_author_name
'Zeghouan, Ouahida'
'Dems, Mohamed AbdEsselem'
'Sellami, Seifeddine'
'Merazig, Hocine'
'Daran, Jean Claude'

_publ_section_title
;
 A strongly fluorescent Ni^II^ complex with 2-(2-hydroxyethyl)pyridine
 ligands: synthesis, characterization and theoretical analysis and
 comparison with a related polymeric Cu^II^ complex
;
_journal_coeditor_code VN2135
_journal_issue 8
_journal_name_full 'Acta Crystallographica Section E'
_journal_page_first 1042
_journal_page_last 1048
_journal_paper_doi 10.1107/S2056989018009301
_journal_volume 74
_journal_year 2018
_chemical_formula_iupac '[Ni (C7 H9 N O)2 (H2 O)2] (N O3)2'
_chemical_formula_moiety 'C14 H22 N2 Ni O4 2+, 2(N O3 -)'
_chemical_formula_structural 'C14 H22 N4 Ni1 O10'
_chemical_formula_sum 'C14 H22 N4 Ni O10'
_chemical_formula_weight 465.05
_chemical_name_common 'Diaqua[bis(2-(2-hydroxyethyl)pyridine-\k2N,O) nickel (II)] dinitrate'
_chemical_name_systematic
;
Diaquabis[2-(2-hydroxyethyl)pyridine-\k^2^<i>N</i>,<i>O</i>)nickel(II)
dinitrate
;
_space_group_IT_number 2
_symmetry_cell_setting triclinic
_symmetry_space_group_name_Hall '-P 1'
_symmetry_space_group_name_H-M 'P -1'
_atom_sites_solution_hydrogens mixed
_cell_angle_alpha 96.785(5)
_cell_angle_beta 113.856(5)
_cell_angle_gamma 109.140(5)
_cell_formula_units_Z 1
_cell_length_a 7.782(5)
_cell_length_b 8.185(5)
_cell_length_c 8.811(5)
_cell_measurement_reflns_used 1536
_cell_measurement_temperature 293(2)
_cell_measurement_theta_max 33.78
_cell_measurement_theta_min 2.75
_cell_volume 464.0(5)
_computing_cell_refinement
;
SAINT (Bruker, 2006)
;
_computing_data_collection
;
APEX2 (Bruker, 2006)
;
_computing_data_reduction
;
SAINT (Bruker, 2006)
;
_computing_molecular_graphics
;
ORTEPIII (Burnett & Johnson, 1996), ORTEP-3 for Windows (Farrugia,
2012),
PLATON (Spek, 2009)
;
_computing_publication_material
;
WinGX (Farrugia, 2012) and
Mercury (Macrae <i>et al.</i>, 2006)
;
_computing_structure_refinement
;
SHELXL (Sheldrick, 2015)
;
_computing_structure_solution
;
SIR2002 (Burla <i>et al.</i>,  2003)
;
_diffrn_ambient_temperature 293(2)
_diffrn_measured_fraction_theta_full 0.990
_diffrn_measured_fraction_theta_max 0.990
_diffrn_measurement_device 'Bruker APEXII'
_diffrn_measurement_method \f
_diffrn_radiation_monochromator graphite
_diffrn_radiation_source 'fine-focus sealed tube'
_diffrn_radiation_type MoK\a
_diffrn_radiation_wavelength 0.71073
_diffrn_reflns_av_R_equivalents 0.0189
_diffrn_reflns_limit_h_max 11
_diffrn_reflns_limit_h_min -11
_diffrn_reflns_limit_k_max 11
_diffrn_reflns_limit_k_min -11
_diffrn_reflns_limit_l_max 11
_diffrn_reflns_limit_l_min -12
_diffrn_reflns_number 2478
_diffrn_reflns_theta_full 29.100
_diffrn_reflns_theta_max 29.120
_diffrn_reflns_theta_min 3.002
_diffrn_standards_decay_% 0
_diffrn_standards_interval_count 0
_diffrn_standards_interval_time 0
_diffrn_standards_number 0
_exptl_absorpt_coefficient_mu 1.109
_exptl_absorpt_correction_type none
_exptl_crystal_colour ' green'
_exptl_crystal_density_diffrn 1.664
_exptl_crystal_density_method 'not measured'
_exptl_crystal_description ' prism'
_exptl_crystal_F_000 242
_exptl_crystal_size_max 0.18
_exptl_crystal_size_mid 0.11
_exptl_crystal_size_min 0.08
_refine_diff_density_max 0.417
_refine_diff_density_min -0.286
_refine_ls_extinction_method none
_refine_ls_goodness_of_fit_ref 1.084
_refine_ls_hydrogen_treatment mixed
_refine_ls_matrix_type full
_refine_ls_number_parameters 133
_refine_ls_number_reflns 2478
_refine_ls_number_restraints 4
_refine_ls_restrained_S_all 1.086
_refine_ls_R_factor_all 0.0182
_refine_ls_R_factor_gt 0.0182
_refine_ls_shift/su_max 0.000
_refine_ls_shift/su_mean 0.000
_refine_ls_structure_factor_coef Fsqd
_refine_ls_weighting_details 'w=1/[\s^2^(Fo^2^)+(0.0235P)^2^+0.1863P] where P=(Fo^2^+2Fc^2^)/3'
_refine_ls_weighting_scheme calc
_refine_ls_wR_factor_gt 0.0506
_refine_ls_wR_factor_ref 0.0506
_reflns_number_gt 2471
_reflns_number_total 2478
_reflns_threshold_expression 'I > 2\s(I)'
_cod_data_source_file vn2135sup1.cif
_cod_data_source_block I
_cod_database_code 2242551

loop_
_symmetry_equiv_pos_site_id
_symmetry_equiv_pos_as_xyz
1 x,y,z
2 -x,-y,-z

loop_
_atom_site_type_symbol
_atom_site_label
_atom_site_fract_x
_atom_site_fract_y
_atom_site_fract_z
_atom_site_U_iso_or_equiv
_atom_site_adp_type
_atom_site_calc_flag
_atom_site_occupancy
Ni Ni1 0.500000 0.500000 1.000000 0.01030(6) Uani d 1
O O1W 0.76119(11) 0.49746(9) 0.98827(9) 0.01538(14) Uani d 1
H H2W 0.870471 0.591206 1.051410 0.023 Uiso d 1
H H1W 0.786623 0.405991 1.002286 0.023 Uiso d 1
O O1 0.36368(11) 0.22139(9) 0.92461(9) 0.01563(14) Uani d 1
H H1 0.312496 0.167495 0.978813 0.023 Uiso d 1
O O3 0.88841(12) 0.18215(11) 0.80898(10) 0.02212(16) Uani d 1
O O4 0.81394(14) 0.18243(11) 1.02219(11) 0.02427(17) Uani d 1
O O2 0.77192(14) -0.06798(10) 0.86796(11) 0.02611(18) Uani d 1
N N1 0.36503(12) 0.49127(11) 0.73709(10) 0.01265(15) Uani d 1
N N2 0.82483(13) 0.09922(11) 0.89982(11) 0.01520(16) Uani d 1
C C2 0.26126(17) 0.10590(13) 0.75001(13) 0.01930(19) Uani d 1
H H2B 0.116946 0.085298 0.694728 0.023 Uiso calc 1
H H2A 0.268633 -0.009987 0.751370 0.023 Uiso calc 1
C C3 0.36373(16) 0.19383(13) 0.64843(13) 0.01691(18) Uani d 1
H H3A 0.511649 0.232402 0.715215 0.020 Uiso calc 1
H H3B 0.315995 0.104372 0.541211 0.020 Uiso calc 1
C C7 0.24432(16) 0.64650(14) 0.52920(13) 0.01830(19) Uani d 1
H H7 0.220254 0.747349 0.506920 0.022 Uiso calc 1
C C6 0.20270(16) 0.50690(15) 0.39547(13) 0.01914(19) Uani d 1
H H6 0.151505 0.513073 0.281924 0.023 Uiso calc 1
C C8 0.32254(15) 0.63218(13) 0.69660(12) 0.01527(17) Uani d 1
H H8 0.346937 0.724379 0.785476 0.018 Uiso calc 1
C C4 0.32151(14) 0.35408(13) 0.60574(12) 0.01359(17) Uani d 1
C C5 0.23876(16) 0.35837(14) 0.43420(12) 0.01737(18) Uani d 1
H H5 0.207865 0.261841 0.346023 0.021 Uiso calc 1

loop_
_atom_site_aniso_label
_atom_site_aniso_U_11
_atom_site_aniso_U_22
_atom_site_aniso_U_33
_atom_site_aniso_U_12
_atom_site_aniso_U_13
_atom_site_aniso_U_23
Ni1 0.01338(8) 0.00887(8) 0.00873(8) 0.00453(6) 0.00534(6) 0.00257(6)
O1W 0.0160(3) 0.0134(3) 0.0175(3) 0.0064(3) 0.0085(3) 0.0041(3)
O1 0.0221(3) 0.0099(3) 0.0129(3) 0.0034(3) 0.0092(3) 0.0027(2)
O3 0.0254(4) 0.0203(4) 0.0214(4) 0.0055(3) 0.0140(3) 0.0093(3)
O4 0.0394(5) 0.0201(4) 0.0242(4) 0.0169(3) 0.0210(4) 0.0073(3)
O2 0.0401(5) 0.0120(3) 0.0290(4) 0.0060(3) 0.0232(4) 0.0038(3)
N1 0.0150(3) 0.0124(3) 0.0109(3) 0.0058(3) 0.0062(3) 0.0035(3)
N2 0.0148(4) 0.0143(4) 0.0157(4) 0.0055(3) 0.0069(3) 0.0042(3)
C2 0.0266(5) 0.0106(4) 0.0149(4) 0.0034(4) 0.0088(4) 0.0006(3)
C3 0.0241(5) 0.0144(4) 0.0140(4) 0.0097(4) 0.0097(4) 0.0026(3)
C7 0.0214(5) 0.0195(5) 0.0160(4) 0.0103(4) 0.0081(4) 0.0090(4)
C6 0.0200(4) 0.0248(5) 0.0116(4) 0.0086(4) 0.0065(4) 0.0072(4)
C8 0.0186(4) 0.0144(4) 0.0136(4) 0.0076(3) 0.0075(3) 0.0046(3)
C4 0.0144(4) 0.0139(4) 0.0121(4) 0.0049(3) 0.0069(3) 0.0026(3)
C5 0.0188(4) 0.0198(4) 0.0111(4) 0.0065(4) 0.0067(3) 0.0018(3)

loop_
_atom_type_symbol
_atom_type_description
_atom_type_scat_dispersion_real
_atom_type_scat_dispersion_imag
_atom_type_scat_source
C C 0.0033 0.0016 'International Tables Vol C Tables 4.2.6.8 and 6.1.1.4'
H H 0 0 'International Tables Vol C Tables 4.2.6.8 and 6.1.1.4'
N N 0.0061 0.0033 'International Tables Vol C Tables 4.2.6.8 and 6.1.1.4'
O O 0.0106 0.006 'International Tables Vol C Tables 4.2.6.8 and 6.1.1.4'
Ni Ni 0.3393 1.1124 'International Tables Vol C Tables 4.2.6.8 and 6.1.1.4'

loop_
_geom_angle_atom_site_label_1
_geom_angle_atom_site_label_2
_geom_angle_atom_site_label_3
_geom_angle_site_symmetry_1
_geom_angle_site_symmetry_3
_geom_angle
O1 Ni1 O1 2_667 . 180.0
O1 Ni1 O1W 2_667 2_667 90.74(4)
O1 Ni1 O1W . 2_667 89.26(4)
O1 Ni1 O1W 2_667 . 89.26(4)
O1 Ni1 O1W . . 90.74(4)
O1W Ni1 O1W 2_667 . 180.0
O1 Ni1 N1 2_667 . 91.32(3)
O1 Ni1 N1 . . 88.68(3)
O1W Ni1 N1 2_667 . 90.00(4)
O1W Ni1 N1 . . 90.00(4)
O1 Ni1 N1 2_667 2_667 88.68(3)
O1 Ni1 N1 . 2_667 91.32(3)
O1W Ni1 N1 2_667 2_667 90.00(4)
O1W Ni1 N1 . 2_667 90.00(4)
N1 Ni1 N1 . 2_667 180.0
Ni1 O1W H2W . . 114.9
Ni1 O1W H1W . . 117.1
H2W O1W H1W . . 108.6
C2 O1 Ni1 . . 125.84(6)
C2 O1 H1 . . 107.8
Ni1 O1 H1 . . 120.3
C8 N1 C4 . . 117.93(9)
C8 N1 Ni1 . . 118.03(6)
C4 N1 Ni1 . . 124.03(7)
O2 N2 O4 . . 119.76(9)
O2 N2 O3 . . 119.70(9)
O4 N2 O3 . . 120.54(9)
O1 C2 C3 . . 109.66(9)
O1 C2 H2B . . 109.7
C3 C2 H2B . . 109.7
O1 C2 H2A . . 109.7
C3 C2 H2A . . 109.7
H2B C2 H2A . . 108.2
C4 C3 C2 . . 113.88(9)
C4 C3 H3A . . 108.8
C2 C3 H3A . . 108.8
C4 C3 H3B . . 108.8
C2 C3 H3B . . 108.8
H3A C3 H3B . . 107.7
C8 C7 C6 . . 118.53(10)
C8 C7 H7 . . 120.7
C6 C7 H7 . . 120.7
C5 C6 C7 . . 118.83(10)
C5 C6 H6 . . 120.6
C7 C6 H6 . . 120.6
N1 C8 C7 . . 123.30(9)
N1 C8 H8 . . 118.3
C7 C8 H8 . . 118.3
N1 C4 C5 . . 121.60(9)
N1 C4 C3 . . 118.57(9)
C5 C4 C3 . . 119.83(9)
C6 C5 C4 . . 119.75(9)
C6 C5 H5 . . 120.1
C4 C5 H5 . . 120.1

loop_
_geom_bond_atom_site_label_1
_geom_bond_atom_site_label_2
_geom_bond_site_symmetry_2
_geom_bond_distance
Ni1 O1 2_667 2.0622(14)
Ni1 O1 . 2.0622(14)
Ni1 O1W 2_667 2.0831(15)
Ni1 O1W . 2.0831(15)
Ni1 N1 . 2.1019(14)
Ni1 N1 2_667 2.1019(14)
O1W H2W . 0.8426
O1W H1W . 0.8451
O1 C2 . 1.4374(14)
O1 H1 . 0.8184
O3 N2 . 1.2548(12)
O4 N2 . 1.2537(12)
O2 N2 . 1.2520(14)
N1 C8 . 1.3485(14)
N1 C4 . 1.3570(13)
C2 C3 . 1.5193(15)
C2 H2B . 0.9700
C2 H2A . 0.9700
C3 C4 . 1.5063(15)
C3 H3A . 0.9700
C3 H3B . 0.9700
C7 C8 . 1.3861(15)
C7 C6 . 1.3891(16)
C7 H7 . 0.9300
C6 C5 . 1.3848(16)
C6 H6 . 0.9300
C8 H8 . 0.9300
C4 C5 . 1.3930(15)
C5 H5 . 0.9300

loop_
_geom_hbond_atom_site_label_D
_geom_hbond_atom_site_label_H
_geom_hbond_atom_site_label_A
_geom_hbond_site_symmetry_A
_geom_hbond_distance_DH
_geom_hbond_distance_HA
_geom_hbond_distance_DA
_geom_hbond_angle_DHA
O1W H2W O3 2_767 0.84 1.95 2.7870(16) 175.9
O1W H2W N2 2_767 0.84 2.68 3.455(2) 152.7
O1W H1W O4 . 0.85 1.93 2.7720(19) 174.0
O1 H1 O2 2_657 0.82 1.88 2.6952(15) 171.8
O1 H1 N2 2_657 0.82 2.65 3.4208(17) 158.7
C2 H2B O3 1_455 0.97 2.64 3.378(2) 132.7
C3 H3A O1W . 0.97 2.55 3.2278(17) 127.2
C8 H8 O1 2_667 0.93 2.49 3.0136(19) 115.5
C8 H8 O4 2_667 0.93 2.66 3.4448(18) 143.0
C5 H5 O2 2_656 0.93 2.41 3.3076(19) 163.0

_cod_database_fobs_code 2242551
